data_1542993
loop_
_publ_author_name
'Gr\'elaud, Simon'
'Desvergnes, Val\'erie'
'Landais, Yannick'

_publ_section_title
;
 Stereocontrolled (Me3Si)3SiH-Mediated Radical and Ionic Hydride Transfer
 in Synthesis of 2,3,5-Trisubstituted THF.
;
_journal_issue 7
_journal_name_full 'Organic letters'
_journal_page_first 1542
_journal_page_last 1545
_journal_paper_doi 10.1021/acs.orglett.6b00303
_journal_volume 18
_journal_year 2016
_chemical_formula_sum 'C28 H40 O4 Si'
_chemical_formula_weight 468.69
_chemical_name_systematic
; 
 ? 
;
_space_group_IT_number 14
_symmetry_cell_setting monoclinic
_symmetry_space_group_name_Hall '-P 2ybc'
_symmetry_space_group_name_H-M 'P 1 21/c 1'
_atom_sites_solution_hydrogens geom
_atom_sites_solution_primary direct
_atom_sites_solution_secondary difmap
_audit_creation_method SHELXL-97
_cell_angle_alpha 90.00
_cell_angle_beta 95.879(7)
_cell_angle_gamma 90.00
_cell_formula_units_Z 8
_cell_length_a 9.8904(2)
_cell_length_b 32.7758(6)
_cell_length_c 18.3035(13)
_cell_measurement_reflns_used 7803
_cell_measurement_temperature 293(2)
_cell_measurement_theta_max 70.08
_cell_measurement_theta_min 6.33
_cell_volume 5902.2(5)
_computing_cell_refinement 'CrystalClear-SM Expert 2.1 (Rigaku, 2013)'
_computing_data_collection 'CrystalClear-SM Expert 2.1 (Rigaku, 2013)'
_computing_data_reduction 'CrystalClear-SM Expert 2.1 (Rigaku, 2013)'
_computing_structure_refinement 'SHELXL (Sheldrick, 2008)'
_computing_structure_solution 'SHELXS (Sheldrick, 2008)'
_diffrn_ambient_temperature 293(2)
_diffrn_measured_fraction_theta_full 0.976
_diffrn_measured_fraction_theta_max 0.976
_diffrn_measurement_device_type 'Rigaku RAXIS Rapid'
_diffrn_measurement_method \w-scans
_diffrn_radiation_monochromator confocal
_diffrn_radiation_source 'micro-focus rotating anode'
_diffrn_radiation_type CuK\a
_diffrn_radiation_wavelength 1.54187
_diffrn_reflns_av_R_equivalents 0.0335
_diffrn_reflns_av_sigmaI/netI 0.0437
_diffrn_reflns_limit_h_max 12
_diffrn_reflns_limit_h_min -10
_diffrn_reflns_limit_k_max 37
_diffrn_reflns_limit_k_min -39
_diffrn_reflns_limit_l_max 22
_diffrn_reflns_limit_l_min -22
_diffrn_reflns_number 50623
_diffrn_reflns_theta_full 70.08
_diffrn_reflns_theta_max 70.08
_diffrn_reflns_theta_min 6.33
_exptl_absorpt_coefficient_mu 0.912
_exptl_absorpt_correction_T_max 0.9306
_exptl_absorpt_correction_T_min 0.8041
_exptl_absorpt_correction_type multi-scan
_exptl_absorpt_process_details 'CrystalClear-SM Expert 2.1 (Rigaku, 2013)'
_exptl_crystal_colour colourless
_exptl_crystal_density_diffrn 1.055
_exptl_crystal_density_method 'not measured'
_exptl_crystal_description plate
_exptl_crystal_F_000 2032
_exptl_crystal_size_max 0.25
_exptl_crystal_size_mid 0.15
_exptl_crystal_size_min 0.08
_refine_diff_density_max 0.301
_refine_diff_density_min -0.256
_refine_diff_density_rms 0.047
_refine_ls_extinction_coef 0.00094(12)
_refine_ls_extinction_expression Fc^*^=kFc[1+0.001xFc^2^\l^3^/sin(2\q)]^-1/4^
_refine_ls_extinction_method SHELXL
_refine_ls_goodness_of_fit_ref 1.029
_refine_ls_hydrogen_treatment constr
_refine_ls_matrix_type full
_refine_ls_number_parameters 644
_refine_ls_number_reflns 10921
_refine_ls_number_restraints 23
_refine_ls_restrained_S_all 1.339
_refine_ls_R_factor_all 0.0774
_refine_ls_R_factor_gt 0.0535
_refine_ls_shift/su_max 0.000
_refine_ls_shift/su_mean 0.000
_refine_ls_structure_factor_coef Fsqd
_refine_ls_weighting_details 'calc w=1/[\s^2^(Fo^2^)+(0.0716P)^2^+0.7241P] where P=(Fo^2^+2Fc^2^)/3'
_refine_ls_weighting_scheme calc
_refine_ls_wR_factor_gt 0.1472
_refine_ls_wR_factor_ref 0.1678
_reflns_number_gt 7803
_reflns_number_total 10921
_reflns_threshold_expression >2sigma(I)
_cod_data_source_file ol6b00303_si_001.cif
_cod_data_source_block sg570
_cod_depositor_comments
;

2019-08-15
Z value and formula fixed to values more according to usual
chemical conventions.                 miguel
;
_cod_original_formula_sum 'C56 H80 O8 Si2'
_cod_original_formula_weight 937.38
_cod_original_formula_units_Z 4
_cod_original_cell_volume 5902.2(4)
_cod_original_sg_symbol_H-M P21/c
_cod_database_code 1542993

loop_
_symmetry_equiv_pos_as_xyz
'x, y, z'
'-x, y+1/2, -z+1/2'
'-x, -y, -z'
'x, -y-1/2, z-1/2'

loop_
_atom_site_label
_atom_site_type_symbol
_atom_site_fract_x
_atom_site_fract_y
_atom_site_fract_z
_atom_site_U_iso_or_equiv
_atom_site_adp_type
_atom_site_occupancy
_atom_site_symmetry_multiplicity
_atom_site_calc_flag
_atom_site_refinement_flags
_atom_site_disorder_assembly
_atom_site_disorder_group
Si1 Si 0.97620(6) 0.205701(19) 0.29855(3) 0.0555(2) Uani 1 1 d . . .
C1 C 0.8195(2) 0.20733(7) 0.34788(11) 0.0577(5) Uani 1 1 d . . .
C2 C 0.7869(3) 0.17465(8) 0.39183(14) 0.0769(7) Uani 1 1 d . . .
H2 H 0.8418 0.1515 0.3947 0.092 Uiso 1 1 calc R . .
C3 C 0.6749(3) 0.17595(10) 0.43109(17) 0.0945(9) Uani 1 1 d . . .
H3 H 0.6562 0.1540 0.4607 0.113 Uiso 1 1 calc R . .
C4 C 0.5914(3) 0.20931(11) 0.42665(16) 0.0880(9) Uani 1 1 d . . .
H4 H 0.5148 0.2098 0.4522 0.106 Uiso 1 1 calc R . .
C5 C 0.6208(3) 0.24205(9) 0.38438(15) 0.0784(7) Uani 1 1 d . . .
H5 H 0.5648 0.2649 0.3818 0.094 Uiso 1 1 calc R . .
C6 C 0.7330(3) 0.24105(8) 0.34589(13) 0.0661(6) Uani 1 1 d . . .
H6 H 0.7519 0.2635 0.3177 0.079 Uiso 1 1 calc R . .
C7 C 0.9345(3) 0.21905(7) 0.19889(12) 0.0624(6) Uani 1 1 d . . .
C8 C 0.8044(3) 0.22906(8) 0.16851(12) 0.0678(6) Uani 1 1 d . . .
H8 H 0.7346 0.2307 0.1988 0.081 Uiso 1 1 calc R . .
C9 C 0.7763(3) 0.23667(9) 0.09401(14) 0.0860(8) Uani 1 1 d . . .
H9 H 0.6883 0.2435 0.0751 0.103 Uiso 1 1 calc R . .
C10 C 0.8760(4) 0.23419(11) 0.04838(15) 0.1006(10) Uani 1 1 d . . .
H10 H 0.8571 0.2398 -0.0014 0.121 Uiso 1 1 calc R . .
C11 C 1.0047(4) 0.22342(11) 0.07637(16) 0.1028(11) Uani 1 1 d . . .
H11 H 1.0727 0.2211 0.0451 0.123 Uiso 1 1 calc R . .
C12 C 1.0344(3) 0.21597(9) 0.15054(14) 0.0841(8) Uani 1 1 d . . .
H12 H 1.1225 0.2088 0.1686 0.101 Uiso 1 1 calc R . .
C13 C 1.1116(3) 0.23912(8) 0.34770(14) 0.0710(6) Uani 1 1 d . . .
C14 C 1.0613(3) 0.28286(9) 0.35590(19) 0.0947(9) Uani 1 1 d . . .
H14A H 0.9823 0.2827 0.3823 0.142 Uiso 1 1 calc R . .
H14B H 1.0384 0.2945 0.3081 0.142 Uiso 1 1 calc R . .
H14C H 1.1315 0.2988 0.3824 0.142 Uiso 1 1 calc R . .
C15 C 1.2403(3) 0.24005(11) 0.3065(2) 0.1047(10) Uani 1 1 d . . .
H15A H 1.3092 0.2561 0.3338 0.157 Uiso 1 1 calc R . .
H15B H 1.2186 0.2519 0.2587 0.157 Uiso 1 1 calc R . .
H15C H 1.2732 0.2127 0.3014 0.157 Uiso 1 1 calc R . .
C16 C 1.1513(3) 0.22069(11) 0.42404(15) 0.0973(10) Uani 1 1 d . . .
H16A H 1.1891 0.1940 0.4188 0.146 Uiso 1 1 calc R . .
H16B H 1.0722 0.2187 0.4501 0.146 Uiso 1 1 calc R . .
H16C H 1.2176 0.2378 0.4509 0.146 Uiso 1 1 calc R . .
O17 O 1.03884(17) 0.15969(5) 0.30491(8) 0.0650(4) Uani 1 1 d . A .
C18 C 1.0363(2) 0.12669(7) 0.25311(12) 0.0619(6) Uani 1 1 d D . .
H18 H 1.0815 0.1366 0.2113 0.074 Uiso 0.606(9) 1 calc PR A 1
H18' H 1.0816 0.1366 0.2114 0.074 Uiso 0.394(9) 1 d PR A 2
C19 C 0.8950(14) 0.1128(5) 0.2227(9) 0.079(4) Uani 0.606(9) 1 d PD A 1
H19A H 0.8496 0.1009 0.2621 0.095 Uiso 0.606(9) 1 calc PR A 1
H19B H 0.8427 0.1364 0.2044 0.095 Uiso 0.606(9) 1 calc PR A 1
C20 C 0.8977(16) 0.0822(5) 0.1618(8) 0.118(5) Uani 0.606(9) 1 d PD A 1
H20A H 0.9358 0.0568 0.1815 0.142 Uiso 0.606(9) 1 calc PR A 1
H20B H 0.9551 0.0922 0.1258 0.142 Uiso 0.606(9) 1 calc PR A 1
C21 C 0.7542(7) 0.0747(2) 0.1248(3) 0.115(3) Uani 0.606(9) 1 d PD A 1
H21A H 0.6974 0.0642 0.1607 0.138 Uiso 0.606(9) 1 calc PR A 1
H21B H 0.7154 0.1003 0.1062 0.138 Uiso 0.606(9) 1 calc PR A 1
C22 C 0.7555(13) 0.0450(4) 0.0630(6) 0.180(5) Uani 0.606(9) 1 d PD A 1
H22A H 0.6654 0.0424 0.0384 0.271 Uiso 0.606(9) 1 calc PR A 1
H22B H 0.7860 0.0189 0.0821 0.271 Uiso 0.606(9) 1 calc PR A 1
H22C H 0.8159 0.0546 0.0289 0.271 Uiso 0.606(9) 1 calc PR A 1
C19' C 0.889(2) 0.1145(6) 0.2349(12) 0.065(4) Uani 0.394(9) 1 d PD A 2
H19C H 0.8384 0.1381 0.2159 0.078 Uiso 0.394(9) 1 calc PR A 2
H19D H 0.8530 0.1062 0.2798 0.078 Uiso 0.394(9) 1 calc PR A 2
C20' C 0.868(2) 0.0801(6) 0.1794(9) 0.090(5) Uani 0.394(9) 1 d PD A 2
H20C H 0.9227 0.0570 0.1977 0.108 Uiso 0.394(9) 1 calc PR A 2
H20D H 0.7735 0.0718 0.1765 0.108 Uiso 0.394(9) 1 calc PR A 2
C21' C 0.9011(18) 0.0893(4) 0.1053(6) 0.166(7) Uani 0.394(9) 1 d PD A 2
H21C H 0.9977 0.0950 0.1078 0.199 Uiso 0.394(9) 1 calc PR A 2
H21D H 0.8536 0.1141 0.0891 0.199 Uiso 0.394(9) 1 calc PR A 2
C22' C 0.867(3) 0.0562(7) 0.0459(9) 0.224(10) Uani 0.394(9) 1 d PD A 2
H22D H 0.8964 0.0652 0.0001 0.337 Uiso 0.394(9) 1 calc PR A 2
H22E H 0.7709 0.0515 0.0399 0.337 Uiso 0.394(9) 1 calc PR A 2
H22F H 0.9133 0.0313 0.0608 0.337 Uiso 0.394(9) 1 calc PR A 2
C23 C 1.1277(2) 0.09351(7) 0.29050(12) 0.0628(6) Uani 1 1 d . A .
H23 H 1.1300 0.0706 0.2562 0.075 Uiso 1 1 calc R . .
C24 C 1.0757(3) 0.07759(8) 0.36065(14) 0.0736(7) Uani 1 1 d . . .
H24A H 1.0802 0.0994 0.3965 0.088 Uiso 1 1 calc R A .
H24B H 0.9810 0.0699 0.3500 0.088 Uiso 1 1 calc R . .
C25 C 1.1533(3) 0.04168(8) 0.39359(16) 0.0771(7) Uani 1 1 d . A .
O26 O 1.2178(2) 0.01949(7) 0.35894(14) 0.1108(8) Uani 1 1 d . . .
C27 C 1.1434(5) 0.03445(13) 0.4722(2) 0.1538(19) Uani 1 1 d . . .
H27A H 1.1858 0.0089 0.4864 0.231 Uiso 1 1 calc R A .
H27B H 1.0494 0.0336 0.4811 0.231 Uiso 1 1 calc R . .
H27C H 1.1884 0.0561 0.5004 0.231 Uiso 1 1 calc R . .
C28 C 1.2702(3) 0.10923(8) 0.30700(15) 0.0741(7) Uani 1 1 d . . .
O29 O 1.3302(2) 0.11222(8) 0.36651(12) 0.1126(7) Uani 1 1 d . A .
O30 O 1.3236(2) 0.12032(7) 0.24600(11) 0.0965(6) Uani 1 1 d . A .
C31 C 1.4616(3) 0.13649(14) 0.2551(2) 0.1218(13) Uani 1 1 d D . .
H31A H 1.4720 0.1558 0.2955 0.146 Uiso 1 1 calc R A .
H31B H 1.5268 0.1146 0.2652 0.146 Uiso 1 1 calc R . .
C32 C 1.4837(5) 0.15724(18) 0.1846(3) 0.177(2) Uani 1 1 d D A .
H32A H 1.4681 0.1382 0.1448 0.265 Uiso 1 1 calc R . .
H32B H 1.5755 0.1671 0.1871 0.265 Uiso 1 1 calc R . .
H32C H 1.4219 0.1798 0.1766 0.265 Uiso 1 1 calc R . .
Si2 Si 0.45720(7) -0.12084(2) 0.28008(4) 0.0651(2) Uani 1 1 d . . .
C51 C 0.2931(3) -0.12222(7) 0.32221(14) 0.0670(6) Uani 1 1 d . . .
C52 C 0.2512(3) -0.08875(8) 0.36120(14) 0.0750(7) Uani 1 1 d . . .
H52 H 0.3011 -0.0647 0.3619 0.090 Uiso 1 1 calc R . .
C53 C 0.1377(3) -0.09047(10) 0.39865(17) 0.0908(9) Uani 1 1 d . . .
H53 H 0.1111 -0.0676 0.4235 0.109 Uiso 1 1 calc R . .
C54 C 0.0636(3) -0.12574(11) 0.39948(18) 0.0953(9) Uani 1 1 d . . .
H54 H -0.0114 -0.1271 0.4262 0.114 Uiso 1 1 calc R . .
C55 C 0.1005(3) -0.15926(10) 0.3607(2) 0.0967(9) Uani 1 1 d . . .
H55 H 0.0492 -0.1831 0.3601 0.116 Uiso 1 1 calc R . .
C56 C 0.2128(3) -0.15742(9) 0.32305(17) 0.0843(8) Uani 1 1 d . . .
H56 H 0.2367 -0.1803 0.2971 0.101 Uiso 1 1 calc R . .
C57 C 0.4315(3) -0.13463(8) 0.17982(15) 0.0801(7) Uani 1 1 d . . .
C58 C 0.3030(4) -0.14289(9) 0.14458(17) 0.0971(9) Uani 1 1 d . . .
H58 H 0.2282 -0.1430 0.1715 0.116 Uiso 1 1 calc R . .
C59 C 0.2847(6) -0.15101(12) 0.0693(2) 0.1307(15) Uani 1 1 d . . .
H59 H 0.1980 -0.1563 0.0466 0.157 Uiso 1 1 calc R . .
C60 C 0.3926(8) -0.15119(14) 0.0291(2) 0.148(2) Uani 1 1 d . . .
H60 H 0.3804 -0.1572 -0.0208 0.178 Uiso 1 1 calc R . .
C61 C 0.5181(7) -0.14249(14) 0.0621(3) 0.1457(18) Uani 1 1 d . . .
H61 H 0.5914 -0.1420 0.0342 0.175 Uiso 1 1 calc R . .
C62 C 0.5396(4) -0.13425(11) 0.13679(19) 0.1122(11) Uani 1 1 d . . .
H62 H 0.6268 -0.1284 0.1582 0.135 Uiso 1 1 calc R . .
C63 C 0.5836(3) -0.15453(8) 0.33577(16) 0.0775(7) Uani 1 1 d . . .
C64 C 0.5375(4) -0.19917(9) 0.3346(2) 0.1164(12) Uani 1 1 d . . .
H64A H 0.5231 -0.2085 0.2847 0.175 Uiso 1 1 calc R . .
H64B H 0.4542 -0.2014 0.3570 0.175 Uiso 1 1 calc R . .
H64C H 0.6062 -0.2156 0.3613 0.175 Uiso 1 1 calc R . .
C65 C 0.7241(3) -0.15299(12) 0.3071(2) 0.1157(12) Uani 1 1 d . . .
H65A H 0.7568 -0.1254 0.3087 0.173 Uiso 1 1 calc R . .
H65B H 0.7171 -0.1627 0.2573 0.173 Uiso 1 1 calc R . .
H65C H 0.7863 -0.1699 0.3372 0.173 Uiso 1 1 calc R . .
C66 C 0.5991(4) -0.13857(13) 0.41536(19) 0.1238(13) Uani 1 1 d . . .
H66A H 0.6599 -0.1560 0.4453 0.186 Uiso 1 1 calc R . .
H66B H 0.5119 -0.1384 0.4341 0.186 Uiso 1 1 calc R . .
H66C H 0.6351 -0.1114 0.4163 0.186 Uiso 1 1 calc R . .
O67 O 0.51940(18) -0.07471(5) 0.28885(9) 0.0728(5) Uani 1 1 d . . .
C68 C 0.5256(3) -0.04157(7) 0.23861(13) 0.0674(6) Uani 1 1 d D . .
H68 H 0.5708 -0.0513 0.1967 0.081 Uiso 1 1 calc R . .
C69 C 0.3857(3) -0.02618(9) 0.20971(16) 0.0810(8) Uani 1 1 d D . .
H69A H 0.3405 -0.0157 0.2504 0.097 Uiso 1 1 calc R . .
H69B H 0.3323 -0.0488 0.1884 0.097 Uiso 1 1 calc R . .
C70 C 0.3902(4) 0.00754(12) 0.1517(2) 0.1218(13) Uani 1 1 d D . .
H70A H 0.4325 0.0315 0.1753 0.146 Uiso 1 1 calc R . .
H70B H 0.4481 -0.0016 0.1152 0.146 Uiso 1 1 calc R . .
C71 C 0.2578(5) 0.01983(15) 0.1132(2) 0.1503(17) Uani 1 1 d D . .
H71A H 0.1999 0.0302 0.1487 0.180 Uiso 1 1 calc R . .
H71B H 0.2137 -0.0038 0.0895 0.180 Uiso 1 1 calc R . .
C72 C 0.2758(8) 0.05286(19) 0.0554(3) 0.243(4) Uani 1 1 d D . .
H72A H 0.3082 0.0775 0.0795 0.365 Uiso 1 1 calc R . .
H72B H 0.1901 0.0580 0.0273 0.365 Uiso 1 1 calc R . .
H72C H 0.3404 0.0437 0.0233 0.365 Uiso 1 1 calc R . .
C73 C 0.6174(2) -0.00923(7) 0.27907(13) 0.0655(6) Uani 1 1 d . . .
H73 H 0.6186 0.0147 0.2469 0.079 Uiso 1 1 calc R . .
C74 C 0.5650(3) 0.00444(8) 0.35018(14) 0.0734(7) Uani 1 1 d . . .
H74A H 0.4681 0.0094 0.3409 0.088 Uiso 1 1 calc R . .
H74B H 0.5776 -0.0177 0.3854 0.088 Uiso 1 1 calc R . .
C75 C 0.6311(3) 0.04182(8) 0.38398(16) 0.0772(7) Uani 1 1 d . . .
O76 O 0.7128(3) 0.06121(8) 0.35467(15) 0.1243(9) Uani 1 1 d . . .
C77 C 0.5861(3) 0.05497(9) 0.45550(16) 0.0946(9) Uani 1 1 d . . .
H77A H 0.6520 0.0733 0.4795 0.142 Uiso 1 1 calc R . .
H77B H 0.5773 0.0315 0.4861 0.142 Uiso 1 1 calc R . .
H77C H 0.4999 0.0685 0.4471 0.142 Uiso 1 1 calc R . .
C78 C 0.7605(3) -0.02488(8) 0.29293(15) 0.0757(7) Uani 1 1 d . . .
O79 O 0.8216(2) -0.03121(9) 0.35085(12) 0.1201(8) Uani 1 1 d . . .
O80 O 0.8131(2) -0.03211(7) 0.23004(11) 0.0999(7) Uani 1 1 d . . .
C81 C 0.9510(4) -0.04770(15) 0.2352(2) 0.1277(14) Uani 1 1 d D . .
H81A H 1.0155 -0.0255 0.2433 0.153 Uiso 1 1 calc R . .
H81B H 0.9660 -0.0666 0.2760 0.153 Uiso 1 1 calc R . .
C82 C 0.9691(5) -0.0687(2) 0.1653(3) 0.194(3) Uani 1 1 d D . .
H82A H 0.8923 -0.0860 0.1519 0.291 Uiso 1 1 calc R . .
H82B H 1.0504 -0.0849 0.1712 0.291 Uiso 1 1 calc R . .
H82C H 0.9763 -0.0488 0.1274 0.291 Uiso 1 1 calc R . .

loop_
_atom_site_aniso_label
_atom_site_aniso_U_11
_atom_site_aniso_U_22
_atom_site_aniso_U_33
_atom_site_aniso_U_23
_atom_site_aniso_U_13
_atom_site_aniso_U_12
Si1 0.0574(4) 0.0571(4) 0.0520(3) 0.0054(2) 0.0054(3) 0.0020(3)
C1 0.0599(14) 0.0603(13) 0.0526(11) 0.0021(9) 0.0038(10) -0.0018(10)
C2 0.088(2) 0.0692(16) 0.0765(15) 0.0091(12) 0.0238(14) 0.0027(14)
C3 0.106(2) 0.091(2) 0.0939(19) 0.0102(16) 0.0431(18) -0.0124(18)
C4 0.0694(19) 0.109(2) 0.0889(18) -0.0158(17) 0.0263(15) -0.0098(17)
C5 0.0643(17) 0.0890(19) 0.0819(16) -0.0123(14) 0.0075(13) 0.0063(14)
C6 0.0648(16) 0.0688(15) 0.0646(13) -0.0001(11) 0.0058(11) 0.0029(12)
C7 0.0718(16) 0.0578(13) 0.0579(12) 0.0071(10) 0.0075(11) -0.0003(11)
C8 0.0714(17) 0.0698(15) 0.0606(12) 0.0014(11) -0.0012(11) 0.0012(12)
C9 0.093(2) 0.096(2) 0.0641(15) 0.0036(13) -0.0107(14) 0.0064(16)
C10 0.132(3) 0.115(3) 0.0538(14) 0.0116(15) 0.0041(17) 0.017(2)
C11 0.114(3) 0.132(3) 0.0664(16) 0.0246(17) 0.0303(17) 0.019(2)
C12 0.084(2) 0.104(2) 0.0658(14) 0.0180(14) 0.0148(13) 0.0102(16)
C13 0.0619(16) 0.0720(16) 0.0784(15) -0.0020(12) 0.0038(12) -0.0006(12)
C14 0.090(2) 0.0730(18) 0.119(2) -0.0140(16) 0.0011(18) -0.0103(15)
C15 0.0643(19) 0.124(3) 0.127(3) -0.013(2) 0.0154(18) -0.0186(18)
C16 0.097(2) 0.111(2) 0.0777(17) -0.0112(16) -0.0194(16) 0.0048(18)
O17 0.0752(11) 0.0603(9) 0.0584(8) 0.0016(7) 0.0016(7) 0.0104(8)
C18 0.0663(16) 0.0615(14) 0.0590(12) -0.0004(10) 0.0106(11) 0.0010(11)
C19 0.066(6) 0.091(7) 0.079(6) 0.000(4) 0.001(4) 0.000(5)
C20 0.130(11) 0.115(8) 0.105(7) -0.033(6) -0.010(6) -0.014(6)
C21 0.119(6) 0.115(5) 0.105(4) -0.003(3) -0.023(4) -0.028(4)
C22 0.207(12) 0.163(8) 0.155(8) -0.065(7) -0.056(8) -0.014(8)
C19' 0.078(10) 0.049(7) 0.067(6) 0.009(4) -0.004(5) -0.009(6)
C20' 0.085(8) 0.067(7) 0.112(11) -0.007(7) -0.020(8) 0.001(5)
C21' 0.251(19) 0.151(11) 0.094(7) -0.034(7) 0.008(9) -0.022(11)
C22' 0.25(2) 0.25(2) 0.163(14) -0.104(14) -0.037(15) -0.011(19)
C23 0.0623(15) 0.0608(13) 0.0668(13) -0.0003(10) 0.0136(11) 0.0072(11)
C24 0.0743(18) 0.0705(16) 0.0789(15) 0.0122(12) 0.0216(13) 0.0163(13)
C25 0.0750(18) 0.0649(16) 0.0926(18) 0.0114(13) 0.0148(14) 0.0123(13)
O26 0.1212(19) 0.0831(14) 0.1329(18) 0.0110(13) 0.0367(15) 0.0404(13)
C27 0.221(5) 0.142(3) 0.103(3) 0.052(2) 0.038(3) 0.071(3)
C28 0.0695(18) 0.0751(17) 0.0785(16) 0.0015(13) 0.0120(14) 0.0087(13)
O29 0.0914(16) 0.148(2) 0.0937(15) 0.0135(13) -0.0138(12) -0.0086(14)
O30 0.0689(13) 0.1293(18) 0.0941(13) 0.0027(12) 0.0220(10) -0.0176(11)
C31 0.072(2) 0.146(3) 0.150(3) 0.003(3) 0.024(2) -0.017(2)
C32 0.126(4) 0.206(5) 0.208(5) 0.039(4) 0.063(4) -0.053(4)
Si2 0.0627(5) 0.0580(4) 0.0754(4) -0.0080(3) 0.0108(3) -0.0017(3)
C51 0.0583(15) 0.0630(14) 0.0788(15) -0.0061(11) 0.0022(12) 0.0003(11)
C52 0.0708(17) 0.0731(16) 0.0816(16) -0.0125(13) 0.0091(13) 0.0005(13)
C53 0.076(2) 0.102(2) 0.0961(19) -0.0233(17) 0.0177(16) 0.0053(17)
C54 0.0610(19) 0.121(3) 0.106(2) -0.0022(19) 0.0198(16) 0.0000(18)
C55 0.066(2) 0.087(2) 0.139(3) 0.0013(19) 0.0180(18) -0.0082(15)
C56 0.0649(18) 0.0712(17) 0.118(2) -0.0106(15) 0.0158(16) -0.0019(13)
C57 0.097(2) 0.0629(15) 0.0815(16) -0.0104(13) 0.0126(15) -0.0024(14)
C58 0.119(3) 0.079(2) 0.0887(19) -0.0080(15) -0.0099(18) -0.0009(18)
C59 0.187(5) 0.103(3) 0.094(3) -0.010(2) -0.027(3) -0.009(3)
C60 0.249(7) 0.120(3) 0.076(2) -0.004(2) 0.017(3) -0.016(4)
C61 0.217(6) 0.130(3) 0.100(3) -0.015(3) 0.063(3) -0.020(4)
C62 0.139(3) 0.110(3) 0.093(2) -0.0147(19) 0.039(2) -0.012(2)
C63 0.0612(17) 0.0687(16) 0.1034(19) -0.0015(14) 0.0130(14) 0.0028(12)
C64 0.085(2) 0.0715(19) 0.192(4) 0.021(2) 0.011(2) 0.0063(16)
C65 0.067(2) 0.110(3) 0.171(4) 0.006(2) 0.021(2) 0.0088(18)
C66 0.134(3) 0.139(3) 0.094(2) 0.004(2) -0.012(2) 0.035(3)
O67 0.0800(12) 0.0603(10) 0.0780(10) -0.0027(8) 0.0075(9) -0.0085(8)
C68 0.0680(17) 0.0632(14) 0.0717(14) -0.0037(11) 0.0114(12) -0.0010(12)
C69 0.0755(19) 0.0751(17) 0.0905(18) -0.0095(14) -0.0016(14) 0.0017(14)
C70 0.113(3) 0.100(3) 0.142(3) 0.020(2) -0.040(2) 0.002(2)
C71 0.170(4) 0.148(4) 0.124(3) -0.008(3) -0.024(3) 0.034(3)
C72 0.368(10) 0.171(5) 0.168(5) 0.071(4) -0.087(6) -0.019(6)
C73 0.0633(16) 0.0608(14) 0.0732(14) 0.0029(11) 0.0108(11) -0.0029(11)
C74 0.0717(17) 0.0672(15) 0.0836(16) -0.0092(12) 0.0186(13) -0.0116(13)
C75 0.0738(18) 0.0637(15) 0.0933(18) -0.0038(13) 0.0054(14) -0.0077(13)
O76 0.135(2) 0.1019(17) 0.143(2) -0.0242(15) 0.0451(17) -0.0565(16)
C77 0.110(3) 0.0809(19) 0.0903(19) -0.0183(15) 0.0007(17) 0.0020(17)
C78 0.0714(18) 0.0797(17) 0.0767(16) 0.0044(13) 0.0113(14) -0.0035(13)
O79 0.0955(17) 0.178(2) 0.0844(14) 0.0049(14) -0.0036(12) 0.0272(16)
O80 0.0687(13) 0.1450(19) 0.0878(13) 0.0059(12) 0.0168(10) 0.0214(12)
C81 0.074(2) 0.177(4) 0.134(3) 0.002(3) 0.021(2) 0.031(2)
C82 0.122(4) 0.261(7) 0.204(6) -0.065(5) 0.041(4) 0.060(4)

loop_
_atom_type_symbol
_atom_type_description
_atom_type_scat_dispersion_real
_atom_type_scat_dispersion_imag
_atom_type_scat_source
C C 0.0181 0.0091 'International Tables Vol C Tables 4.2.6.8 and 6.1.1.4'
H H 0.0000 0.0000 'International Tables Vol C Tables 4.2.6.8 and 6.1.1.4'
O O 0.0492 0.0322 'International Tables Vol C Tables 4.2.6.8 and 6.1.1.4'
Si Si 0.2541 0.3302 'International Tables Vol C Tables 4.2.6.8 and 6.1.1.4'

loop_
_geom_angle_atom_site_label_1
_geom_angle_atom_site_label_2
_geom_angle_atom_site_label_3
_geom_angle
O17 Si1 C1 108.61(9)
O17 Si1 C7 109.18(9)
C1 Si1 C7 110.55(11)
O17 Si1 C13 104.91(10)
C1 Si1 C13 109.62(11)
C7 Si1 C13 113.72(11)
C2 C1 C6 116.4(2)
C2 C1 Si1 120.46(18)
C6 C1 Si1 123.06(17)
C3 C2 C1 121.4(3)
C4 C3 C2 120.4(3)
C3 C4 C5 119.8(3)
C4 C5 C6 120.0(3)
C5 C6 C1 122.0(2)
C8 C7 C12 116.8(2)
C8 C7 Si1 123.10(18)
C12 C7 Si1 119.94(19)
C9 C8 C7 121.4(2)
C10 C9 C8 120.5(3)
C9 C10 C11 119.4(3)
C10 C11 C12 120.7(3)
C11 C12 C7 121.1(3)
C14 C13 C16 109.6(2)
C14 C13 C15 108.8(2)
C16 C13 C15 107.8(2)
C14 C13 Si1 111.63(19)
C16 C13 Si1 107.97(19)
C15 C13 Si1 111.04(19)
C18 O17 Si1 131.94(14)
O17 C18 C19' 107.3(7)
O17 C18 C19 114.9(6)
C19' C18 C19 9.1(13)
O17 C18 C23 105.67(18)
C19' C18 C23 114.9(8)
C19 C18 C23 115.5(7)
C20 C19 C18 112.7(11)
C19 C20 C21 110.5(12)
C22 C21 C20 111.2(8)
C18 C19' C20' 114.2(16)
C21' C20' C19' 116.2(15)
C20' C21' C22' 117.1(13)
C28 C23 C24 109.8(2)
C28 C23 C18 110.2(2)
C24 C23 C18 112.67(19)
C25 C24 C23 113.9(2)
O26 C25 C27 121.0(3)
O26 C25 C24 123.1(3)
C27 C25 C24 115.9(3)
O29 C28 O30 122.7(3)
O29 C28 C23 125.6(3)
O30 C28 C23 111.7(2)
C28 O30 C31 116.8(3)
C32 C31 O30 106.6(3)
O67 Si2 C51 108.43(10)
O67 Si2 C57 109.26(11)
C51 Si2 C57 111.15(13)
O67 Si2 C63 105.46(11)
C51 Si2 C63 108.57(12)
C57 Si2 C63 113.71(13)
C52 C51 C56 116.3(2)
C52 C51 Si2 120.60(19)
C56 C51 Si2 122.82(19)
C53 C52 C51 121.6(3)
C54 C53 C52 120.4(3)
C53 C54 C55 119.8(3)
C56 C55 C54 119.8(3)
C55 C56 C51 122.2(3)
C62 C57 C58 117.2(3)
C62 C57 Si2 121.0(3)
C58 C57 Si2 121.6(2)
C59 C58 C57 121.0(4)
C60 C59 C58 120.4(4)
C59 C60 C61 119.5(4)
C60 C61 C62 121.4(5)
C61 C62 C57 120.4(4)
C64 C63 C65 107.7(2)
C64 C63 C66 109.8(3)
C65 C63 C66 107.8(3)
C64 C63 Si2 111.8(2)
C65 C63 Si2 111.6(2)
C66 C63 Si2 108.0(2)
C68 O67 Si2 132.91(15)
O67 C68 C69 112.3(2)
O67 C68 C73 106.07(19)
C69 C68 C73 114.3(2)
C68 C69 C70 113.0(3)
C71 C70 C69 116.0(4)
C70 C71 C72 111.1(5)
C78 C73 C74 110.8(2)
C78 C73 C68 110.2(2)
C74 C73 C68 112.4(2)
C75 C74 C73 115.1(2)
O76 C75 C74 122.5(3)
O76 C75 C77 121.1(3)
C74 C75 C77 116.4(2)
O79 C78 O80 122.3(3)
O79 C78 C73 126.6(3)
O80 C78 C73 111.1(2)
C78 O80 C81 117.0(3)
C82 C81 O80 107.7(3)

loop_
_geom_bond_atom_site_label_1
_geom_bond_atom_site_label_2
_geom_bond_distance
Si1 O17 1.6300(16)
Si1 C1 1.872(2)
Si1 C7 1.880(2)
Si1 C13 1.886(3)
C1 C2 1.397(3)
C1 C6 1.396(3)
C2 C3 1.382(4)
C3 C4 1.368(4)
C4 C5 1.371(4)
C5 C6 1.374(3)
C7 C8 1.388(3)
C7 C12 1.396(3)
C8 C9 1.386(3)
C9 C10 1.359(4)
C10 C11 1.368(4)
C11 C12 1.381(4)
C13 C14 1.530(4)
C13 C16 1.536(4)
C13 C15 1.545(4)
O17 C18 1.437(3)
C18 C19' 1.510(18)
C18 C19 1.519(13)
C18 C23 1.530(3)
C19 C20 1.501(14)
C20 C21 1.529(14)
C21 C22 1.493(10)
C19' C20' 1.517(17)
C20' C21' 1.458(19)
C21' C22' 1.549(15)
C23 C28 1.502(4)
C23 C24 1.523(3)
C24 C25 1.497(3)
C25 O26 1.192(3)
C25 C27 1.472(4)
C28 O29 1.190(3)
C28 O30 1.334(3)
O30 C31 1.457(4)
C31 C32 1.495(6)
Si2 O67 1.6342(17)
Si2 C51 1.867(3)
Si2 C57 1.882(3)
Si2 C63 1.887(3)
C51 C52 1.395(3)
C51 C56 1.402(4)
C52 C53 1.375(4)
C53 C54 1.369(4)
C54 C55 1.378(4)
C55 C56 1.366(4)
C57 C62 1.391(4)
C57 C58 1.392(4)
C58 C59 1.396(5)
C59 C60 1.357(7)
C60 C61 1.354(7)
C61 C62 1.388(6)
C63 C64 1.532(4)
C63 C65 1.536(4)
C63 C66 1.541(4)
O67 C68 1.429(3)
C68 C69 1.517(4)
C68 C73 1.535(3)
C69 C70 1.537(4)
C70 C71 1.477(5)
C71 C72 1.537(6)
C73 C78 1.503(4)
C73 C74 1.517(3)
C74 C75 1.493(4)
C75 O76 1.198(3)
C75 C77 1.489(4)
C78 O79 1.183(3)
C78 O80 1.332(3)
O80 C81 1.450(4)
C81 C82 1.480(6)

loop_
_geom_torsion_atom_site_label_1
_geom_torsion_atom_site_label_2
_geom_torsion_atom_site_label_3
_geom_torsion_atom_site_label_4
_geom_torsion
O17 Si1 C1 C2 10.2(2)
C7 Si1 C1 C2 130.0(2)
C13 Si1 C1 C2 -103.9(2)
O17 Si1 C1 C6 -172.62(18)
C7 Si1 C1 C6 -52.8(2)
C13 Si1 C1 C6 73.3(2)
C6 C1 C2 C3 -0.1(4)
Si1 C1 C2 C3 177.3(2)
C1 C2 C3 C4 1.2(5)
C2 C3 C4 C5 -1.6(5)
C3 C4 C5 C6 0.8(4)
C4 C5 C6 C1 0.3(4)
C2 C1 C6 C5 -0.7(4)
Si1 C1 C6 C5 -177.95(19)
O17 Si1 C7 C8 120.2(2)
C1 Si1 C7 C8 0.8(2)
C13 Si1 C7 C8 -123.0(2)
O17 Si1 C7 C12 -54.6(2)
C1 Si1 C7 C12 -174.0(2)
C13 Si1 C7 C12 62.2(2)
C12 C7 C8 C9 -1.7(4)
Si1 C7 C8 C9 -176.6(2)
C7 C8 C9 C10 0.5(4)
C8 C9 C10 C11 1.1(5)
C9 C10 C11 C12 -1.5(6)
C10 C11 C12 C7 0.2(5)
C8 C7 C12 C11 1.3(4)
Si1 C7 C12 C11 176.4(3)
O17 Si1 C13 C14 -172.31(19)
C1 Si1 C13 C14 -55.9(2)
C7 Si1 C13 C14 68.5(2)
O17 Si1 C13 C16 -51.8(2)
C1 Si1 C13 C16 64.6(2)
C7 Si1 C13 C16 -171.05(18)
O17 Si1 C13 C15 66.1(2)
C1 Si1 C13 C15 -177.4(2)
C7 Si1 C13 C15 -53.1(2)
C1 Si1 O17 C18 103.7(2)
C7 Si1 O17 C18 -16.9(2)
C13 Si1 O17 C18 -139.2(2)
Si1 O17 C18 C19' -63.4(9)
Si1 O17 C18 C19 -57.8(8)
Si1 O17 C18 C23 173.62(16)
O17 C18 C19 C20 172.5(11)
C19' C18 C19 C20 -152(10)
C23 C18 C19 C20 -64.1(15)
C18 C19 C20 C21 -170.6(11)
C19 C20 C21 C22 178.8(12)
O17 C18 C19' C20' 179.0(13)
C19 C18 C19' C20' 32(8)
C23 C18 C19' C20' -63.8(17)
C18 C19' C20' C21' -66(2)
C19' C20' C21' C22' -174.3(18)
O17 C18 C23 C28 -61.1(2)
C19' C18 C23 C28 -179.1(9)
C19 C18 C23 C28 170.8(7)
O17 C18 C23 C24 62.0(3)
C19' C18 C23 C24 -56.1(9)
C19 C18 C23 C24 -66.2(7)
C28 C23 C24 C25 -63.8(3)
C18 C23 C24 C25 173.0(2)
C23 C24 C25 O26 -22.9(4)
C23 C24 C25 C27 158.4(3)
C24 C23 C28 O29 -6.0(4)
C18 C23 C28 O29 118.7(3)
C24 C23 C28 O30 174.8(2)
C18 C23 C28 O30 -60.5(3)
O29 C28 O30 C31 0.2(4)
C23 C28 O30 C31 179.4(3)
C28 O30 C31 C32 -164.4(3)
O67 Si2 C51 C52 -7.2(2)
C57 Si2 C51 C52 -127.3(2)
C63 Si2 C51 C52 106.9(2)
O67 Si2 C51 C56 179.2(2)
C57 Si2 C51 C56 59.1(3)
C63 Si2 C51 C56 -66.7(3)
C56 C51 C52 C53 0.4(4)
Si2 C51 C52 C53 -173.6(2)
C51 C52 C53 C54 1.1(5)
C52 C53 C54 C55 -2.0(5)
C53 C54 C55 C56 1.6(5)
C54 C55 C56 C51 -0.1(5)
C52 C51 C56 C55 -0.9(4)
Si2 C51 C56 C55 173.0(2)
O67 Si2 C57 C62 58.2(3)
C51 Si2 C57 C62 177.8(2)
C63 Si2 C57 C62 -59.3(3)
O67 Si2 C57 C58 -117.3(2)
C51 Si2 C57 C58 2.3(3)
C63 Si2 C57 C58 125.1(2)
C62 C57 C58 C59 0.9(5)
Si2 C57 C58 C59 176.7(3)
C57 C58 C59 C60 0.3(6)
C58 C59 C60 C61 -1.5(7)
C59 C60 C61 C62 1.5(8)
C60 C61 C62 C57 -0.2(7)
C58 C57 C62 C61 -1.0(5)
Si2 C57 C62 C61 -176.8(3)
O67 Si2 C63 C64 178.6(2)
C51 Si2 C63 C64 62.6(2)
C57 Si2 C63 C64 -61.7(3)
O67 Si2 C63 C65 -60.6(2)
C51 Si2 C63 C65 -176.6(2)
C57 Si2 C63 C65 59.1(3)
O67 Si2 C63 C66 57.7(2)
C51 Si2 C63 C66 -58.3(2)
C57 Si2 C63 C66 177.4(2)
C51 Si2 O67 C68 -103.8(2)
C57 Si2 O67 C68 17.5(2)
C63 Si2 O67 C68 140.1(2)
Si2 O67 C68 C69 63.2(3)
Si2 O67 C68 C73 -171.30(16)
O67 C68 C69 C70 -176.1(2)
C73 C68 C69 C70 63.0(3)
C68 C69 C70 C71 171.4(3)
C69 C70 C71 C72 -178.6(4)
O67 C68 C73 C78 66.3(2)
C69 C68 C73 C78 -169.4(2)
O67 C68 C73 C74 -57.7(3)
C69 C68 C73 C74 66.5(3)
C78 C73 C74 C75 68.9(3)
C68 C73 C74 C75 -167.3(2)
C73 C74 C75 O76 4.9(4)
C73 C74 C75 C77 -177.4(2)
C74 C73 C78 O79 9.3(4)
C68 C73 C78 O79 -115.7(3)
C74 C73 C78 O80 -172.2(2)
C68 C73 C78 O80 62.8(3)
O79 C78 O80 C81 -0.9(5)
C73 C78 O80 C81 -179.5(3)
C78 O80 C81 C82 157.6(4)
